data_4344337
loop_
_publ_author_name
'McMillan, R.K.'
'Prince, D.J.'
'Corbett, J.D.'

_publ_section_title
;
 The Crystal Structure of Octaselenium(2+) Tetrachloroaluminate, Se8 (Al
 Cl4)2
;
_journal_name_full 'Inorganic Chemistry'
_journal_page_first 1749
_journal_page_last 1753
_journal_volume 10
_journal_year 1971
_chemical_formula_sum 'Al2 Cl8 Se8'
_chemical_name_systematic 'Se8 (Al Cl4)2'
_space_group_IT_number 29
_symmetry_space_group_name_Hall 'P 2c -2ac'
_symmetry_space_group_name_H-M 'P c a 21'
_cell_angle_alpha 90
_cell_angle_beta 90
_cell_angle_gamma 90
_cell_formula_units_Z 4
_cell_length_a 14.92
_cell_length_b 10.67
_cell_length_c 13.22
_cell_volume 2104.576
_citation_journal_id_ASTM INOCAJ
_cod_data_source_file McMillan_INOCAJ_1971_1086.cif
_cod_data_source_block Al2Cl8Se8
_cod_database_code 4344337

loop_
_symmetry_equiv_pos_as_xyz
x,y,z
-x,-y,z+1/2
-x+1/2,y,z+1/2
x+1/2,-y,z

loop_
_atom_site_label
_atom_site_type_symbol
_atom_site_fract_x
_atom_site_fract_y
_atom_site_fract_z
_atom_site_occupancy
_atom_site_U_iso_or_equiv
Cl2 Cl-1 0.7043 0.4107 0.5479 1 0.0
Al2 Al+3 0.3863 0.2633 0.3214 1 0.0
Se7 Se 0.129 0.3962 0.3599 1 0.0
Cl4 Cl-1 0.7781 0.2134 0.351 1 0.0
Se2 Se 0.0384 0.0621 0.1277 1 0.0
Al1 Al+3 0.763 0.2401 0.5125 1 0.0
Se8 Se 0.1028 0.5336 0.2278 1 0.0
Se4 Se 0.0003 0.2736 0.1324 1 0.0
Se5 Se -0.0064 0.292 0.3467 1 0.0
Cl8 Cl-1 0.5239 0.2375 0.3667 1 0.0
Cl5 Cl-1 0.3062 0.159 0.4178 1 0.0
Cl6 Cl-1 0.3552 0.457 0.3377 1 0.0
Cl7 Cl-1 0.37 0.2136 0.1693 1 0.0
Se3 Se 0.044 0.0869 0.3798 1 0.0
Se6 Se 0.1357 0.3744 0.1126 1 0.0
Cl1 Cl-1 0.689 0.0877 0.5721 1 0.0
Cl3 Cl-1 0.8957 0.2297 0.573 1 0.0
Se1 Se 0.1467 0.0677 0.25 1 0.0
